data_4508104
loop_
_publ_author_name
'Mazaj, Matja\<z'
'Birsa \<Celi\<c, Tadeja'
'Mali, Gregor'
'Rangus, Mojca'
'Kau\<ci\<c, Ven\<ceslav'
'Zabukovec Logar, Nata\<sa'

_publ_section_title
;
 Control of the Crystallization Process and Structure Dimensionality of
 Mg--Benzene--1,3,5-Tricarboxylates by Tuning Solvent Composition
;
_journal_issue 8
_journal_name_full 'Crystal Growth &amp; Design'
_journal_page_first 3825
_journal_paper_doi 10.1021/cg400929z
_journal_volume 13
_journal_year 2013
_chemical_formula_moiety 'C9 H14 Mg2 O13'
_chemical_formula_sum 'C9 H14 Mg2 O13'
_chemical_formula_weight 378.82
_space_group_IT_number 2
_symmetry_cell_setting triclinic
_symmetry_space_group_name_Hall '-P 1'
_symmetry_space_group_name_H-M 'P -1'
_atom_sites_solution_hydrogens difmap
_atom_sites_solution_primary direct
_atom_sites_solution_secondary difmap
_audit_creation_method SHELXL-97
_cell_angle_alpha 101.274(3)
_cell_angle_beta 91.868(3)
_cell_angle_gamma 96.042(3)
_cell_formula_units_Z 2
_cell_length_a 7.8423(5)
_cell_length_b 8.7463(5)
_cell_length_c 10.7163(8)
_cell_measurement_reflns_used 2389
_cell_measurement_temperature 293(2)
_cell_measurement_theta_max 25.03
_cell_measurement_theta_min 2.55
_cell_volume 715.79(8)
_computing_cell_refinement 'DENZO--SMN (Otwinowski & Minor, 1997)'
_computing_data_collection 'COLLECT (Bruker Nonius, 2000)'
_computing_data_reduction 'DENZO--SMN (Otwinowski & Minor, 1997)'
_computing_molecular_graphics 'Ortep-3 for Windows (Farrugia, 1997), ATOMS (Dowty, Shape Software 2004)'
_computing_publication_material 'WinGX publication routines (Farrugia, 1999)'
_computing_structure_refinement 'SHELXL-97 (Sheldrick, 1997)'
_computing_structure_solution 'SHELXS-97 (Sheldrick, 1997)'
_diffrn_ambient_temperature 293(2)
_diffrn_measured_fraction_theta_full 0.988
_diffrn_measured_fraction_theta_max 0.988
_diffrn_measurement_device_type 'NoniusCappa CCD'
_diffrn_measurement_method '\f and \w scans'
_diffrn_radiation_monochromator graphite
_diffrn_radiation_source 'fine-focus sealed tube'
_diffrn_radiation_type MoK\a
_diffrn_radiation_wavelength 0.71073
_diffrn_reflns_av_R_equivalents 0.0601
_diffrn_reflns_av_sigmaI/netI 0.0827
_diffrn_reflns_limit_h_max 9
_diffrn_reflns_limit_h_min -9
_diffrn_reflns_limit_k_max 10
_diffrn_reflns_limit_k_min -10
_diffrn_reflns_limit_l_max 12
_diffrn_reflns_limit_l_min -12
_diffrn_reflns_number 4429
_diffrn_reflns_theta_full 24.89
_diffrn_reflns_theta_max 24.89
_diffrn_reflns_theta_min 2.62
_exptl_absorpt_coefficient_mu 0.242
_exptl_absorpt_correction_type none
_exptl_crystal_colour colourless
_exptl_crystal_density_diffrn 1.758
_exptl_crystal_density_method 'not measured'
_exptl_crystal_description prismatic
_exptl_crystal_F_000 392
_exptl_crystal_size_max 0.60
_exptl_crystal_size_mid 0.02
_exptl_crystal_size_min 0.02
_refine_diff_density_max 0.566
_refine_diff_density_min -0.559
_refine_diff_density_rms 0.151
_refine_ls_extinction_method none
_refine_ls_goodness_of_fit_ref 1.143
_refine_ls_hydrogen_treatment mixed
_refine_ls_matrix_type full
_refine_ls_number_parameters 260
_refine_ls_number_reflns 2472
_refine_ls_number_restraints 11
_refine_ls_restrained_S_all 1.140
_refine_ls_R_factor_all 0.1233
_refine_ls_R_factor_gt 0.0902
_refine_ls_shift/su_max 0.000
_refine_ls_shift/su_mean 0.000
_refine_ls_structure_factor_coef Fsqd
_refine_ls_weighting_details 'calc w=1/[\s^2^(Fo^2^)+(0.1097P)^2^+5.5904P] where P=(Fo^2^+2Fc^2^)/3'
_refine_ls_weighting_scheme calc
_refine_ls_wR_factor_gt 0.2508
_refine_ls_wR_factor_ref 0.2721
_reflns_number_gt 1781
_reflns_number_total 2472
_reflns_threshold_expression >2sigma(I)
_cod_data_source_file cg400929z_si_003.cif
_cod_data_source_block k1297
_cod_database_code 4508104

loop_
_symmetry_equiv_pos_as_xyz
'x, y, z'
'-x, -y, -z'

loop_
_atom_site_label
_atom_site_type_symbol
_atom_site_fract_x
_atom_site_fract_y
_atom_site_fract_z
_atom_site_U_iso_or_equiv
_atom_site_adp_type
_atom_site_occupancy
_atom_site_symmetry_multiplicity
_atom_site_calc_flag
_atom_site_refinement_flags
Mg1 Mg 0.3558(3) 0.8604(3) 0.5006(2) 0.0231(6) Uani 1 1 d .
Mg2 Mg 0.4471(3) 1.1312(3) 0.8009(2) 0.0197(6) Uani 1 1 d .
O1 O 0.6066(7) 1.3293(6) 0.8057(5) 0.0261(13) Uani 1 1 d .
O2 O 0.7519(7) 1.3311(6) 0.6304(5) 0.0306(14) Uani 1 1 d .
O3 O 0.7655(7) 1.7413(6) 1.1979(5) 0.0232(12) Uani 1 1 d .
O4 O 1.0292(7) 1.8642(7) 1.2070(6) 0.0335(14) Uani 1 1 d D
O5 O 1.1874(7) 1.7906(7) 0.6250(5) 0.0309(14) Uani 1 1 d .
O6 O 1.2850(7) 1.9395(6) 0.8120(5) 0.0271(13) Uani 1 1 d .
O7 O 0.4581(5) 1.0684(5) 0.6106(4) 0.0074(9) Uani 1 1 d .
O8 O 0.5403(8) 0.7393(7) 0.5824(6) 0.0370(15) Uani 1 1 d D
O9 O 0.1764(8) 0.9860(7) 0.4357(6) 0.0355(14) Uani 1 1 d D
O10 O 0.4733(7) 1.1796(7) 0.9988(5) 0.0280(13) Uani 1 1 d D
O11 O 0.6533(7) 0.9892(6) 0.8103(5) 0.0259(12) Uani 1 1 d D
C1 C 0.8321(9) 1.5305(9) 0.8123(7) 0.0198(15) Uani 1 1 d .
C2 C 0.8151(10) 1.5872(9) 0.9413(7) 0.0217(16) Uani 1 1 d .
C3 C 0.9183(10) 1.7172(9) 1.0061(7) 0.0218(16) Uani 1 1 d .
C4 C 1.0372(10) 1.7983(9) 0.9415(7) 0.0227(16) Uani 1 1 d .
C5 C 1.0548(9) 1.7445(9) 0.8110(7) 0.0188(15) Uani 1 1 d .
C6 C 0.9511(10) 1.6129(9) 0.7473(8) 0.0244(17) Uani 1 1 d .
C7 C 0.7215(9) 1.3856(9) 0.7437(8) 0.0232(17) Uani 1 1 d .
C8 C 0.9026(10) 1.7807(9) 1.1479(7) 0.0235(17) Uani 1 1 d .
C9 C 1.1849(10) 1.8328(9) 0.7441(8) 0.0228(17) Uani 1 1 d .
O12 O 0.1482(9) 1.2942(8) 0.5552(6) 0.0422(16) Uani 1 1 d D
O13 O 0.4007(10) 0.5705(9) 0.7619(10) 0.068(3) Uani 1 1 d D
H0 H 1.047(15) 1.969(5) 1.195(11) 0.068(10) Uiso 1 1 d D
H1 H 0.746(15) 1.546(14) 0.996(11) 0.068(10) Uiso 1 1 d .
H2 H 1.101(15) 1.886(15) 0.984(11) 0.068(10) Uiso 1 1 d .
H3 H 0.937(15) 1.589(14) 0.653(12) 0.068(10) Uiso 1 1 d .
H4 H 0.032(5) 1.312(14) 0.568(11) 0.068(10) Uiso 1 1 d D
H5 H 0.139(15) 1.354(12) 0.491(8) 0.068(10) Uiso 1 1 d D
H6 H 0.475(12) 0.498(10) 0.782(11) 0.068(10) Uiso 1 1 d D
H7 H 0.308(10) 0.629(12) 0.787(11) 0.068(10) Uiso 1 1 d D
H9 H 0.564(14) 0.651(9) 0.617(10) 0.068(10) Uiso 1 1 d D
H10 H 0.074(8) 0.943(13) 0.386(10) 0.068(10) Uiso 1 1 d D
H11 H 0.218(14) 0.919(12) 0.365(7) 0.068(10) Uiso 1 1 d D
H12 H 0.406(12) 1.123(12) 1.051(9) 0.068(10) Uiso 1 1 d D
H13 H 0.555(11) 1.118(11) 1.026(11) 0.068(10) Uiso 1 1 d D
H14 H 0.756(8) 1.053(11) 0.845(10) 0.068(10) Uiso 1 1 d D

loop_
_atom_site_aniso_label
_atom_site_aniso_U_11
_atom_site_aniso_U_22
_atom_site_aniso_U_33
_atom_site_aniso_U_23
_atom_site_aniso_U_13
_atom_site_aniso_U_12
Mg1 0.0249(14) 0.0232(13) 0.0184(13) 0.0027(10) 0.0019(10) -0.0078(10)
Mg2 0.0188(12) 0.0201(13) 0.0191(13) 0.0048(10) 0.0027(10) -0.0047(10)
O1 0.027(3) 0.025(3) 0.022(3) -0.001(2) 0.007(2) -0.008(2)
O2 0.037(3) 0.027(3) 0.022(3) -0.002(2) 0.005(2) -0.010(3)
O3 0.024(3) 0.026(3) 0.020(3) 0.004(2) 0.007(2) 0.001(2)
O4 0.026(3) 0.042(4) 0.028(3) 0.000(3) 0.001(2) -0.006(3)
O5 0.031(3) 0.036(3) 0.020(3) 0.001(2) 0.006(2) -0.014(3)
O6 0.028(3) 0.023(3) 0.025(3) 0.001(2) 0.002(2) -0.011(2)
O7 0.008(2) 0.010(2) 0.002(2) -0.0013(17) 0.0005(16) -0.0073(17)
O8 0.042(4) 0.034(3) 0.037(4) 0.013(3) 0.003(3) 0.000(3)
O9 0.034(3) 0.041(4) 0.027(3) -0.001(3) -0.002(3) 0.002(3)
O10 0.035(3) 0.028(3) 0.023(3) 0.009(2) 0.005(2) 0.003(2)
O11 0.023(3) 0.030(3) 0.023(3) 0.005(2) 0.003(2) -0.002(2)
C1 0.020(4) 0.021(4) 0.017(4) 0.001(3) 0.006(3) -0.001(3)
C2 0.022(4) 0.023(4) 0.018(4) 0.003(3) 0.005(3) -0.003(3)
C3 0.024(4) 0.026(4) 0.015(4) 0.006(3) 0.003(3) -0.001(3)
C4 0.022(4) 0.022(4) 0.021(4) 0.000(3) 0.001(3) -0.003(3)
C5 0.021(4) 0.022(4) 0.012(3) 0.001(3) 0.001(3) -0.001(3)
C6 0.027(4) 0.023(4) 0.024(4) 0.006(3) 0.010(3) 0.000(3)
C7 0.018(4) 0.022(4) 0.029(4) 0.006(3) 0.001(3) -0.002(3)
C8 0.026(4) 0.024(4) 0.018(4) 0.001(3) -0.001(3) -0.001(3)
C9 0.022(4) 0.020(4) 0.029(4) 0.010(3) 0.004(3) 0.000(3)
O12 0.043(4) 0.043(4) 0.040(4) 0.008(3) 0.005(3) 0.004(3)
O13 0.045(4) 0.036(4) 0.132(8) 0.030(5) 0.020(5) 0.013(3)

loop_
_atom_type_symbol
_atom_type_description
_atom_type_scat_dispersion_real
_atom_type_scat_dispersion_imag
_atom_type_scat_source
C C 0.0033 0.0016 'International Tables Vol C Tables 4.2.6.8 and 6.1.1.4'
H H 0.0000 0.0000 'International Tables Vol C Tables 4.2.6.8 and 6.1.1.4'
Mg Mg 0.0486 0.0363 'International Tables Vol C Tables 4.2.6.8 and 6.1.1.4'
O O 0.0106 0.0060 'International Tables Vol C Tables 4.2.6.8 and 6.1.1.4'

loop_
_geom_angle_atom_site_label_1
_geom_angle_atom_site_label_2
_geom_angle_atom_site_label_3
_geom_angle
_geom_angle_site_symmetry_1
_geom_angle_site_symmetry_3
O7 Mg1 O7 78.53(19) . 2_676
O7 Mg1 O5 98.5(2) . 1_445
O7 Mg1 O5 174.5(2) 2_676 1_445
O7 Mg1 O2 171.7(2) . 2_676
O7 Mg1 O2 96.6(2) 2_676 2_676
O5 Mg1 O2 86.9(2) 1_445 2_676
O7 Mg1 O9 86.0(2) . .
O7 Mg1 O9 94.1(2) 2_676 .
O5 Mg1 O9 90.2(3) 1_445 .
O2 Mg1 O9 87.8(3) 2_676 .
O7 Mg1 O8 90.9(2) . .
O7 Mg1 O8 88.2(2) 2_676 .
O5 Mg1 O8 87.3(3) 1_445 .
O2 Mg1 O8 95.7(3) 2_676 .
O9 Mg1 O8 175.6(3) . .
O7 Mg1 Mg1 39.30(12) . 2_676
O7 Mg1 Mg1 39.23(13) 2_676 2_676
O5 Mg1 Mg1 137.6(2) 1_445 2_676
O2 Mg1 Mg1 135.4(2) 2_676 2_676
O9 Mg1 Mg1 90.0(2) . 2_676
O8 Mg1 Mg1 89.4(2) . 2_676
O7 Mg1 Mg2 26.88(12) . .
O7 Mg1 Mg2 103.29(14) 2_676 .
O5 Mg1 Mg2 72.99(17) 1_445 .
O2 Mg1 Mg2 159.77(19) 2_676 .
O9 Mg1 Mg2 94.49(19) . .
O8 Mg1 Mg2 81.37(19) . .
Mg1 Mg1 Mg2 64.73(9) 2_676 .
O7 Mg1 Mg2 102.33(14) . 2_676
O7 Mg1 Mg2 25.95(12) 2_676 2_676
O5 Mg1 Mg2 158.42(19) 1_445 2_676
O2 Mg1 Mg2 71.79(17) 2_676 2_676
O9 Mg1 Mg2 85.59(19) . 2_676
O8 Mg1 Mg2 98.04(19) . 2_676
Mg1 Mg1 Mg2 63.68(9) 2_676 2_676
Mg2 Mg1 Mg2 128.41(8) . 2_676
O7 Mg2 O1 91.6(2) . .
O7 Mg2 O6 93.3(2) . 1_445
O1 Mg2 O6 175.1(3) . 1_445
O7 Mg2 O10 170.5(2) . .
O1 Mg2 O10 87.3(2) . .
O6 Mg2 O10 88.0(2) 1_445 .
O7 Mg2 O3 97.5(2) . 2_687
O1 Mg2 O3 90.1(2) . 2_687
O6 Mg2 O3 88.8(2) 1_445 2_687
O10 Mg2 O3 91.8(2) . 2_687
O7 Mg2 O11 85.4(2) . .
O1 Mg2 O11 93.7(2) . .
O6 Mg2 O11 87.1(2) 1_445 .
O10 Mg2 O11 85.3(2) . .
O3 Mg2 O11 175.0(2) 2_687 .
O7 Mg2 Mg1 27.18(13) . .
O1 Mg2 Mg1 118.54(18) . .
O6 Mg2 Mg1 66.34(17) 1_445 .
O10 Mg2 Mg1 151.29(19) . .
O3 Mg2 Mg1 99.80(17) 2_687 .
O11 Mg2 Mg1 81.06(16) . .
O7 Mg2 Mg1 26.27(12) . 2_676
O1 Mg2 Mg1 67.35(16) . 2_676
O6 Mg2 Mg1 117.51(18) 1_445 2_676
O10 Mg2 Mg1 148.15(19) . 2_676
O3 Mg2 Mg1 106.58(17) 2_687 2_676
O11 Mg2 Mg1 77.82(16) . 2_676
Mg1 Mg2 Mg1 51.59(8) . 2_676
C7 O1 Mg2 140.9(5) . .
C7 O2 Mg1 132.9(5) . 2_676
C8 O3 Mg2 121.7(5) . 2_687
C9 O5 Mg1 130.4(5) . 1_665
C9 O6 Mg2 141.2(5) . 1_665
Mg2 O7 Mg1 125.9(2) . .
Mg2 O7 Mg1 127.8(2) . 2_676
Mg1 O7 Mg1 101.47(19) . 2_676
C2 C1 C6 118.8(7) . .
C2 C1 C7 120.2(7) . .
C6 C1 C7 121.0(7) . .
C3 C2 C1 120.9(7) . .
C2 C3 C4 120.1(7) . .
C2 C3 C8 121.7(7) . .
C4 C3 C8 118.1(7) . .
C3 C4 C5 119.9(7) . .
C6 C5 C4 119.3(7) . .
C6 C5 C9 121.9(7) . .
C4 C5 C9 118.9(7) . .
C5 C6 C1 120.9(7) . .
O1 C7 O2 125.5(7) . .
O1 C7 C1 116.6(7) . .
O2 C7 C1 117.8(7) . .
O4 C8 O3 124.6(7) . .
O4 C8 C3 117.1(7) . .
O3 C8 C3 118.3(7) . .
O6 C9 O5 125.5(7) . .
O6 C9 C5 117.0(7) . .
O5 C9 C5 117.5(7) . .

loop_
_geom_bond_atom_site_label_1
_geom_bond_atom_site_label_2
_geom_bond_distance
_geom_bond_site_symmetry_2
Mg1 O7 2.033(5) .
Mg1 O7 2.037(5) 2_676
Mg1 O5 2.040(6) 1_445
Mg1 O2 2.047(6) 2_676
Mg1 O9 2.057(7) .
Mg1 O8 2.142(7) .
Mg1 Mg1 3.151(5) 2_676
Mg1 Mg2 3.604(3) .
Mg1 Mg2 3.636(3) 2_676
Mg2 O7 2.013(5) .
Mg2 O1 2.018(6) .
Mg2 O6 2.020(6) 1_445
Mg2 O10 2.080(6) .
Mg2 O3 2.100(6) 2_687
Mg2 O11 2.152(6) .
Mg2 Mg1 3.636(3) 2_676
O1 C7 1.253(9) .
O2 C7 1.255(10) .
O2 Mg1 2.047(6) 2_676
O3 C8 1.262(9) .
O3 Mg2 2.100(6) 2_687
O4 C8 1.243(10) .
O5 C9 1.258(10) .
O5 Mg1 2.040(6) 1_665
O6 C9 1.249(9) .
O6 Mg2 2.020(6) 1_665
O7 Mg1 2.037(5) 2_676
C1 C2 1.390(11) .
C1 C6 1.404(11) .
C1 C7 1.503(11) .
C2 C3 1.375(11) .
C3 C4 1.395(11) .
C3 C8 1.527(10) .
C4 C5 1.402(10) .
C5 C6 1.382(11) .
C5 C9 1.500(10) .
